data_2002158
loop_
_publ_author_name
'Sfreddo, O'
'Mueller-Buschbaum, Hk'

_publ_section_title
;
Indium partiell in tetraedrischer Sauerstoffkoordination in Ba In2 Zn3
O7. Eine Betrachtung zum Ba2 Ln2 Zn8 O13/ Ba Ln Al Zn3 O7 - Typ
;
_journal_name_full
;
Zeitschrift fuer Naturforschung, Teil B. Anorganische Chemie,
Organische Chemie (42,1987-)
;
_journal_page_first 517
_journal_page_last 520
_journal_volume 53
_journal_year 1998
_chemical_formula_structural 'Ba In2 Zn3 O7'
_chemical_formula_sum 'Ba In2 O7 Zn3'
_chemical_name_systematic 'Barium diindium trizinc oxide'
_space_group_IT_number 186
_symmetry_cell_setting hexagonal
_symmetry_Int_Tables_number 186
_symmetry_space_group_name_Hall 'P 6c -2c'
_symmetry_space_group_name_H-M 'P 63 m c'
_cell_angle_alpha 90
_cell_angle_beta 90
_cell_angle_gamma 120
_cell_formula_units_Z 2
_cell_length_a 6.342(1)
_cell_length_b 6.342(1)
_cell_length_c 10.282(1)
_cell_volume 358.1
_refine_ls_R_factor_all 0.0452
_cod_database_code 2002158

loop_
_symmetry_equiv_pos_as_xyz
x,y,z
-y,x-y,z
y-x,-x,z
-y,-x,z
y-x,y,z
x,x-y,z
-x,-y,1/2+z
y,y-x,1/2+z
x-y,x,1/2+z
y,x,1/2+z
x-y,-y,1/2+z
-x,y-x,1/2+z

loop_
_atom_site_label
_atom_site_type_symbol
_atom_site_symmetry_multiplicity
_atom_site_Wyckoff_symbol
_atom_site_fract_x
_atom_site_fract_y
_atom_site_fract_z
_atom_site_occupancy
_atom_site_attached_hydrogens
_atom_site_calc_flag
Ba1 Ba2+ 2 b 0.6667 0.3333 0.48936(6) 1. 0 d
In1 In3+ 2 b 0.6667 0.3333 0.85981(3) 1. 0 d
In2 In3+ 2 a 0. 0. -0.07756(8) 0.610(4) 0 d
Zn1 Zn2+ 2 a 0. 0. -0.07756(8) 0.390(4) 0 d
In3 In3+ 6 c 0.34888(7) 0.17444(4) 0.17287(7) 0.130(2) 0 d
Zn2 Zn2+ 6 c 0.34888(7) 0.17444(4) 0.17287(7) 0.870(2) 0 d
O1 O2- 2 a 0. 0. 0.2250(6) 1.000(6) 0 d
O2 O2- 6 c 0.4937(5) -0.0127(10) 0.2440(4) 1. 0 d
O3 O2- 6 c 0.3400(9) 0.1700(5) -0.0141(4) 1. 0 d

loop_
_atom_type_symbol
_atom_type_oxidation_number
Ba2+ 2.000
In3+ 3.000
Zn2+ 2.000
O2- -2.000
